data_1558850
loop_
_publ_author_name
'Wasielewski, Michael R.'
'Schlesinger, Itai'
'Powers-Riggs, Natalia E'
'Logsdon, Jenna L.'
'Qi, Yue'
'Miller, Stephen A.'
'Tempelaar, Roel'
'Young, Ryan Michael'

_publ_section_title
;
 Charge-Transfer Biexciton Annihilation in a Donor-Acceptor Co-crystal
 yields High-Energy Long-Lived Charge Carriers
;
_journal_name_full 'Chemical Science'
_journal_paper_doi 10.1039/D0SC03301D
_journal_year 2020
_chemical_formula_moiety 'C58 H50 N2 O4, 2(C10 H5.5 O)'
_chemical_formula_sum 'C78 H56 N2 O6'
_chemical_formula_weight 1117.24
_chemical_name_systematic Ph4PDI_PXX
_space_group_crystal_system orthorhombic
_space_group_IT_number 71
_space_group_name_Hall '-I 2 2'
_space_group_name_H-M_alt 'I m m m'
_atom_sites_solution_hydrogens mixed
_atom_sites_solution_primary iterative
_audit_creation_date 2020-03-03
_audit_creation_method
;
Olex2 1.2
(compiled 2018.05.29 svn.r3508 for OlexSys, GUI svn.r5506)
;
_audit_update_record
;
2020-03-21 deposited with the CCDC.	2020-08-13 downloaded from the CCDC.
;
_cell_angle_alpha 90
_cell_angle_beta 90
_cell_angle_gamma 90
_cell_formula_units_Z 2
_cell_length_a 6.9513(19)
_cell_length_b 20.343(7)
_cell_length_c 22.590(6)
_cell_measurement_reflns_used 1725
_cell_measurement_temperature 100
_cell_measurement_theta_max 58.83
_cell_measurement_theta_min 2.923
_cell_volume 3194.5(16)
_computing_cell_refinement 'SAINT V8.34A (Bruker, 2013)'
_computing_data_collection 'APEX2 V2014.11-0 (Bruker, 2014)'
_computing_data_reduction 'Bruker SAINT'
_computing_molecular_graphics 'Olex2 (Dolomanov et al., 2009)'
_computing_publication_material 'Olex2 (Dolomanov et al., 2009)'
_computing_structure_refinement 'XL (Sheldrick, 2008)'
_computing_structure_solution 'olex2.solve (Bourhis et al., 2015)'
_diffrn_ambient_temperature 100.1
_diffrn_detector_area_resol_mean 8
_diffrn_measured_fraction_theta_full 0.942
_diffrn_measured_fraction_theta_max 0.942
_diffrn_measurement_device_type 'Bruker Kappa APEX CCD area detector'
_diffrn_measurement_method '\w and \f scans'
_diffrn_radiation_monochromator 'MX optics'
_diffrn_radiation_type CuK\a
_diffrn_radiation_wavelength 1.54178
_diffrn_reflns_av_R_equivalents 0.0310
_diffrn_reflns_av_unetI/netI 0.0300
_diffrn_reflns_Laue_measured_fraction_full 0.942
_diffrn_reflns_Laue_measured_fraction_max 0.942
_diffrn_reflns_limit_h_max 7
_diffrn_reflns_limit_h_min -4
_diffrn_reflns_limit_k_max 20
_diffrn_reflns_limit_k_min -18
_diffrn_reflns_limit_l_max 25
_diffrn_reflns_limit_l_min -16
_diffrn_reflns_number 5237
_diffrn_reflns_point_group_measured_fraction_full 0.942
_diffrn_reflns_point_group_measured_fraction_max 0.942
_diffrn_reflns_theta_full 59.316
_diffrn_reflns_theta_max 59.316
_diffrn_reflns_theta_min 2.923
_diffrn_source microsource
_exptl_absorpt_coefficient_mu 0.577
_exptl_absorpt_correction_T_max 0.7516
_exptl_absorpt_correction_T_min 0.5932
_exptl_absorpt_correction_type multi-scan
_exptl_absorpt_process_details
'SADABS-2016/2 (Bruker,2016/2) was used for absorption correction. wR2(int) was 0.0774 before and 0.0463 after correction. The Ratio of minimum to maximum transmission is 0.7892. The \l/2 correction factor is Not present.'
_exptl_crystal_colour 'dark red'
_exptl_crystal_colour_modifier dark
_exptl_crystal_colour_primary red
_exptl_crystal_density_diffrn 1.162
_exptl_crystal_description plate
_exptl_crystal_F_000 1172
_exptl_crystal_preparation 'Equal ratio of Ph4PDI and PXX measured and disolved in toluene.'
_exptl_crystal_recrystallization_method 'Crystals were grown through slow diffusion of methanol into a toluene solution.'
_exptl_crystal_size_max 0.244
_exptl_crystal_size_mid 0.073
_exptl_crystal_size_min 0.044
_refine_diff_density_max 0.451
_refine_diff_density_min -0.449
_refine_diff_density_rms 0.076
_refine_ls_extinction_method none
_refine_ls_goodness_of_fit_ref 1.881
_refine_ls_hydrogen_treatment mixed
_refine_ls_matrix_type full
_refine_ls_number_parameters 185
_refine_ls_number_reflns 1273
_refine_ls_number_restraints 363
_refine_ls_restrained_S_all 1.762
_refine_ls_R_factor_all 0.1380
_refine_ls_R_factor_gt 0.1087
_refine_ls_shift/su_max 0.001
_refine_ls_shift/su_mean 0.000
_refine_ls_structure_factor_coef Fsqd
_refine_ls_weighting_details 'w=1/[\s^2^(Fo^2^)+(0.2000P)^2^] where P=(Fo^2^+2Fc^2^)/3'
_refine_ls_weighting_scheme calc
_refine_ls_wR_factor_gt 0.3982
_refine_ls_wR_factor_ref 0.4373
_reflns_Friedel_coverage 0.000
_reflns_number_gt 880
_reflns_number_total 1273
_reflns_threshold_expression 'I > 2\s(I)'
_cod_data_source_file d0sc03301d2.cif
_cod_data_source_block ph4pdipxx_ortho_cs
_cod_original_cell_volume 3194.4(16)
_cod_database_code 1558850
_shelx_shelxl_version_number 2018/3
_shelx_space_group_comment
;
The symmetry employed for this shelxl refinement is uniquely defined
by the following loop, which should always be used as a source of
symmetry information in preference to the above space-group names.
They are only intended as comments.
;
_shelx_estimated_absorpt_t_max 0.975
_shelx_estimated_absorpt_t_min 0.872
_olex2_refinement_description
;
1. Fixed Uiso
 At 1.2 times of:
  All C(H) groups, All C(H,H) groups, All C(H,H,H,H) groups
 At 1.5 times of:
  All C(H,H,H) groups
2. Restrained distances
 C10A_$1-C10A
 2.1 with sigma of 0.02
 C9A_$1-C9A
 2.4 with sigma of 0.02
 O2-C25 \\sim O2-C15 \\sim O3-C22 \\sim O3-C28
 with sigma of 0.01
3. Restrained planarity
 O2, O3, C15, C16, C17, C18, C19, C20, C21, C22, C23, C24, C25, C26, C27, C28,
 C29, C30, C31, C32, C33, C34
 with sigma of 0.01
4. Uiso/Uaniso restraints and constraints
Uanis(C33) = Uanis(O2) = Uanis(C25) = Uanis(C15) = Uanis(C34) = Uanis(C26) =
Uanis(C16) = Uanis(C24) = Uanis(C27) = Uanis(C23) = Uanis(C17) = Uanis(C19) =
Uanis(C32) = Uanis(C28) = Uanis(C22) = Uanis(C18) = Uanis(C20) = Uanis(C31) =
Uanis(C29) = Uanis(O3) = Uanis(C21) = Uanis(C30)
5. Rigid body (RIGU) restrains
 All non-hydrogen atoms
 with sigma for 1-2 distances of 0.001 and sigma for 1-3 distances of 0.001
6. Others
 Sof(C9)=Sof(HA)=Sof(C10)=Sof(HC)=Sof(HF)=1-FVAR(1)
 Sof(C9A)=Sof(HB)=Sof(C10A)=Sof(HD)=Sof(HE)=FVAR(1)
 Sof(HJ)=Sof(HK)=Sof(C14A)=Sof(HO)=Sof(HP)=Sof(HQ)=0.5*(1-FVAR(3))
 Sof(HH)=Sof(HI)=Sof(C14)=Sof(HL)=Sof(HM)=Sof(HN)=0.5*FVAR(3)
 Fixed Sof: HG(0.25) O2(0.125) O3(0.125) C15(0.125) C16(0.125) H16(0.125)
 C17(0.125) C18(0.125) H18(0.125) C19(0.125) C20(0.125) H20(0.125) C21(0.125)
 H21(0.125) C22(0.125) C23(0.125) C24(0.125) C28(0.125) C29(0.125) H29(0.125)
 C30(0.125) H30(0.125) C31(0.125) H31(0.125) C34(0.125) H34(0.125) C33(0.125)
 H33(0.125) C32(0.125) C27(0.125) C26(0.125) C25(0.125)
7.a Ternary CH refined with riding coordinates:
 C12(HG)
7.b Secondary CH2 refined with riding coordinates:
 C13(HH,HI), C13(HJ,HK)
7.c Aromatic/amide H refined with riding coordinates:
 C4(H), C9(HA), C9A(HB), C10(HC), C10A(HD), C11(HE), C11(HF), C16(H16),
 C18(H18), C20(H20), C21(H21), C29(H29), C30(H30), C31(H31), C34(H34), C33(H33)
7.d Fitted hexagon refined as free rotating group:
 C34(C33,C32,C27,C26,C25)
7.e Idealised Me refined as rotating group:
 C14(HL,HM,HN), C14A(HO,HP,HQ)
;
_olex2_exptl_crystal_mounting_method 'Appropriate crystal was selected and affixed to a loop with paratone oil.'
_olex2_submission_special_instructions 'No special instructions were received'

loop_
_space_group_symop_operation_xyz
'x, y, z'
'-x, -y, z'
'-x, y, -z'
'x, -y, -z'
'x+1/2, y+1/2, z+1/2'
'-x+1/2, -y+1/2, z+1/2'
'-x+1/2, y+1/2, -z+1/2'
'x+1/2, -y+1/2, -z+1/2'
'-x, -y, -z'
'x, y, -z'
'x, -y, z'
'-x, y, z'
'-x+1/2, -y+1/2, -z+1/2'
'x+1/2, y+1/2, -z+1/2'
'x+1/2, -y+1/2, z+1/2'
'-x+1/2, y+1/2, z+1/2'

loop_
_atom_site_label
_atom_site_type_symbol
_atom_site_fract_x
_atom_site_fract_y
_atom_site_fract_z
_atom_site_U_iso_or_equiv
_atom_site_adp_type
_atom_site_occupancy
_atom_site_site_symmetry_order
_atom_site_calc_flag
_atom_site_refinement_flags_posn
_atom_site_refinement_flags_adp
_atom_site_refinement_flags_occupancy
_atom_site_disorder_assembly
_atom_site_disorder_group
O1 O 0.500000 0.3900(3) 0.75276(16) 0.099(2) Uani 1 2 d S TU P . .
N1 N 0.500000 0.500000 0.7522(2) 0.0461(17) Uani 1 4 d S TU P . .
C1 C 0.500000 0.4401(3) 0.7238(2) 0.0499(16) Uani 1 2 d S TU P . .
C2 C 0.500000 0.4394(3) 0.6578(2) 0.0384(15) Uani 1 2 d S TU P . .
C3 C 0.500000 0.3800(3) 0.6271(2) 0.0463(15) Uani 1 2 d S TU P A .
C4 C 0.500000 0.3809(3) 0.5646(2) 0.0385(15) Uani 1 2 d S TU P . .
H H 0.500000 0.340328 0.543841 0.046 Uiso 1 2 calc RS T P . .
C5 C 0.500000 0.4386(3) 0.53279(19) 0.0312(14) Uani 1 2 d S TU P . .
C6 C 0.500000 0.500000 0.5634(3) 0.0320(16) Uani 1 4 d S TU P . .
C7 C 0.500000 0.500000 0.6270(3) 0.0321(16) Uani 1 4 d S TU P . .
C8 C 0.500000 0.3131(3) 0.6535(2) 0.0679(18) Uani 1 2 d S TU P . .
C9 C 0.690(3) 0.2759(10) 0.6430(8) 0.080(4) Uani 0.31(3) 1 d . U . A 2
HA H 0.789679 0.296939 0.621146 0.096 Uiso 0.31(3) 1 calc R . . A 2
C9A C 0.6627(13) 0.2838(7) 0.6726(9) 0.119(5) Uani 0.69(3) 1 d D U . A 1
HB H 0.782147 0.306508 0.672515 0.143 Uiso 0.69(3) 1 calc R . . A 1
C10 C 0.720(6) 0.2151(13) 0.6634(10) 0.129(7) Uani 0.31(3) 1 d . U . A 2
HC H 0.837567 0.191190 0.661679 0.155 Uiso 0.31(3) 1 calc R . . A 2
C10A C 0.6492(14) 0.2169(7) 0.6931(10) 0.149(6) Uani 0.69(3) 1 d D U . A 1
HD H 0.762756 0.195314 0.706119 0.179 Uiso 0.69(3) 1 calc R . . A 1
C11 C 0.500000 0.1876(6) 0.6944(4) 0.128(4) Uani 1 2 d S TU P . .
HE H 0.500000 0.140968 0.696483 0.154 Uiso 1.37(5) 2 calc RS T P A 1
HF H 0.499998 0.158456 0.727282 0.154 Uiso 0.63(5) 2 calc RS T P A 2
C12 C 0.500000 0.500000 0.8186(3) 0.064(2) Uani 1 4 d S TU P B .
HG H 0.500000 0.450843 0.818599 0.077 Uiso 0.5 2 calc RS T P . .
C13 C 0.3228(15) 0.500000 0.8445(3) 0.226(10) Uani 1 2 d S TU P . .
HH H 0.250306 0.460610 0.831602 0.271 Uiso 0.242(8) 1 calc R . . B 1
HJ H 0.271711 0.461814 0.822294 0.271 Uiso 0.258(8) 1 calc R . . B 2
C14 C 0.342(3) 0.500000 0.9150(5) 0.075(6) Uani 0.484(16) 2 d S TU P B 1
HL H 0.361584 0.454923 0.928977 0.113 Uiso 0.242(8) 1 calc GR . . B 1
HM H 0.223397 0.517724 0.932461 0.113 Uiso 0.242(8) 1 calc GR . . B 1
HN H 0.451124 0.527353 0.926720 0.113 Uiso 0.242(8) 1 calc GR . . B 1
C14A C 0.180(2) 0.500000 0.8888(6) 0.092(6) Uani 0.516(16) 2 d S TU P B 2
HO H 0.229149 0.522253 0.924212 0.138 Uiso 0.258(8) 1 calc GR . . B 2
HP H 0.145730 0.454584 0.898788 0.138 Uiso 0.258(8) 1 calc GR . . B 2
HQ H 0.065587 0.523163 0.874364 0.138 Uiso 0.258(8) 1 calc GR . . B 2
O2 O -0.0046(8) 0.4098(15) 0.5759(8) 0.0338(18) Uani 0.125 1 d D U . C -1
O3 O 0.0181(15) 0.5987(15) 0.4287(8) 0.0338(18) Uani 0.125 1 d D U . C -1
C15 C 0.0078(7) 0.4702(13) 0.6054(15) 0.0338(18) Uani 0.125 1 d D U . C -1
C16 C 0.0076(10) 0.4456(18) 0.6653(13) 0.0338(18) Uani 0.125 1 d . U . C -1
H16 H 0.000788 0.401162 0.677886 0.041 Uiso 0.125 1 calc R . . C -1
C17 C 0.0198(18) 0.502(9) 0.7007(8) 0.0338(18) Uani 0.125 1 d . U . C -1
C18 C 0.0295(13) 0.567(2) 0.6767(15) 0.0338(18) Uani 0.125 1 d . U . C -1
H18 H 0.037591 0.603554 0.703162 0.041 Uiso 0.125 1 calc R . . C -1
C19 C 0.0275(12) 0.5794(18) 0.6164(11) 0.0338(18) Uani 0.125 1 d . U . C -1
C20 C 0.0362(15) 0.6417(16) 0.5860(11) 0.0338(18) Uani 0.125 1 d . U . C -1
H20 H 0.044577 0.680704 0.608961 0.041 Uiso 0.125 1 calc R . . C -1
C21 C 0.0331(15) 0.6475(16) 0.5250(10) 0.0338(18) Uani 0.125 1 d . U . C -1
H21 H 0.039192 0.689672 0.507130 0.041 Uiso 0.125 1 calc R . . C -1
C22 C 0.0212(13) 0.5925(15) 0.4905(9) 0.0338(18) Uani 0.125 1 d D U . C -1
C23 C 0.0125(10) 0.5329(13) 0.5142(13) 0.0338(18) Uani 0.125 1 d . U . C -1
C24 C 0.0147(9) 0.5208(12) 0.5778(13) 0.0338(18) Uani 0.125 1 d . U . C -1
C28 C 0.0060(15) 0.5434(14) 0.3920(15) 0.0338(18) Uani 0.125 1 d D U . C -1
C29 C 0.0002(19) 0.5333(13) 0.3326(13) 0.0338(18) Uani 0.125 1 d S TU P C -1
H29 H 0.005322 0.571854 0.308914 0.041 Uiso 0.125 1 calc R . . C -1
C30 C -0.013(2) 0.471(2) 0.3001(12) 0.0338(18) Uani 0.125 1 d . U . C -1
H30 H -0.015238 0.473324 0.258068 0.041 Uiso 0.125 1 calc R . . C -1
C31 C -0.0213(19) 0.4121(16) 0.3245(12) 0.0338(18) Uani 0.125 1 d . U . C -1
H31 H -0.029594 0.373291 0.301238 0.041 Uiso 0.125 1 calc R . . C -1
C34 C -0.0208(12) 0.3527(10) 0.4844(7) 0.0338(18) Uani 0.125 1 d . U . C -1
H34 H -0.026189 0.312870 0.506288 0.041 Uiso 0.125 1 calc R . . C -1
C33 C -0.0252(15) 0.3512(10) 0.4229(7) 0.0338(18) Uani 0.125 1 d G U . C -1
H33 H -0.033643 0.310332 0.402752 0.041 Uiso 0.125 1 calc R . . C -1
C32 C -0.0172(15) 0.4095(13) 0.3909(7) 0.0338(18) Uani 0.125 1 d G U . C -1
C27 C -0.0049(13) 0.4693(10) 0.4204(11) 0.0338(18) Uani 0.125 1 d G U . C -1
C26 C -0.0004(10) 0.4708(10) 0.4819(12) 0.0338(18) Uani 0.125 1 d GS TU P C -1
C25 C -0.0084(9) 0.4125(13) 0.5139(7) 0.0338(18) Uani 0.125 1 d DG U . C -1
H17 H 0.000000 0.500000 0.745(4) 0.07(3) Uiso 1 4 d S T P . .

loop_
_atom_site_aniso_label
_atom_site_aniso_U_11
_atom_site_aniso_U_22
_atom_site_aniso_U_33
_atom_site_aniso_U_23
_atom_site_aniso_U_13
_atom_site_aniso_U_12
O1 0.214(6) 0.056(3) 0.028(2) 0.0090(17) 0.000 0.000
N1 0.060(4) 0.056(3) 0.023(2) 0.000 0.000 0.000
C1 0.073(4) 0.052(3) 0.025(2) 0.0039(12) 0.000 0.000
C2 0.046(3) 0.044(3) 0.026(2) 0.0028(12) 0.000 0.000
C3 0.069(3) 0.043(3) 0.027(2) 0.0030(13) 0.000 0.000
C4 0.045(3) 0.043(3) 0.028(2) 0.0027(14) 0.000 0.000
C5 0.028(3) 0.041(3) 0.024(3) 0.0000(12) 0.000 0.000
C6 0.030(3) 0.042(3) 0.024(3) 0.000 0.000 0.000
C7 0.029(3) 0.043(3) 0.024(2) 0.000 0.000 0.000
C8 0.142(4) 0.040(3) 0.023(2) 0.0021(19) 0.000 0.000
C9 0.163(7) 0.047(6) 0.029(8) 0.000(6) -0.009(6) 0.026(5)
C9A 0.177(6) 0.065(6) 0.114(12) 0.028(7) -0.043(6) 0.018(4)
C10 0.246(11) 0.071(8) 0.070(13) 0.038(9) 0.041(13) 0.059(7)
C10A 0.232(10) 0.079(6) 0.137(15) 0.055(8) -0.048(8) 0.016(5)
C11 0.249(10) 0.084(7) 0.052(5) 0.022(5) 0.000 0.000
C12 0.101(5) 0.068(7) 0.023(3) 0.000 0.000 0.000
C13 0.107(5) 0.55(3) 0.026(3) 0.000 0.008(3) 0.000
C14 0.097(11) 0.102(14) 0.027(4) 0.000 0.006(4) 0.000
C14A 0.093(9) 0.134(18) 0.049(7) 0.000 0.010(6) 0.000
O2 0.030(3) 0.042(4) 0.029(3) -0.002(2) -0.007(3) -0.006(5)
O3 0.030(3) 0.042(4) 0.029(3) -0.002(2) -0.007(3) -0.006(5)
C15 0.030(3) 0.042(4) 0.029(3) -0.002(2) -0.007(3) -0.006(5)
C16 0.030(3) 0.042(4) 0.029(3) -0.002(2) -0.007(3) -0.006(5)
C17 0.030(3) 0.042(4) 0.029(3) -0.002(2) -0.007(3) -0.006(5)
C18 0.030(3) 0.042(4) 0.029(3) -0.002(2) -0.007(3) -0.006(5)
C19 0.030(3) 0.042(4) 0.029(3) -0.002(2) -0.007(3) -0.006(5)
C20 0.030(3) 0.042(4) 0.029(3) -0.002(2) -0.007(3) -0.006(5)
C21 0.030(3) 0.042(4) 0.029(3) -0.002(2) -0.007(3) -0.006(5)
C22 0.030(3) 0.042(4) 0.029(3) -0.002(2) -0.007(3) -0.006(5)
C23 0.030(3) 0.042(4) 0.029(3) -0.002(2) -0.007(3) -0.006(5)
C24 0.030(3) 0.042(4) 0.029(3) -0.002(2) -0.007(3) -0.006(5)
C28 0.030(3) 0.042(4) 0.029(3) -0.002(2) -0.007(3) -0.006(5)
C29 0.030(3) 0.042(4) 0.029(3) -0.002(2) -0.007(3) -0.006(5)
C30 0.030(3) 0.042(4) 0.029(3) -0.002(2) -0.007(3) -0.006(5)
C31 0.030(3) 0.042(4) 0.029(3) -0.002(2) -0.007(3) -0.006(5)
C34 0.030(3) 0.042(4) 0.029(3) -0.002(2) -0.007(3) -0.006(5)
C33 0.030(3) 0.042(4) 0.029(3) -0.002(2) -0.007(3) -0.006(5)
C32 0.030(3) 0.042(4) 0.029(3) -0.002(2) -0.007(3) -0.006(5)
C27 0.030(3) 0.042(4) 0.029(3) -0.002(2) -0.007(3) -0.006(5)
C26 0.030(3) 0.042(4) 0.029(3) -0.002(2) -0.007(3) -0.006(5)
C25 0.030(3) 0.042(4) 0.029(3) -0.002(2) -0.007(3) -0.006(5)

loop_
_atom_type_symbol
_atom_type_description
_atom_type_scat_dispersion_real
_atom_type_scat_dispersion_imag
_atom_type_scat_source
C C 0.0181 0.0091 'International Tables Vol C Tables 4.2.6.8 and 6.1.1.4'
H H 0.0000 0.0000 'International Tables Vol C Tables 4.2.6.8 and 6.1.1.4'
N N 0.0311 0.0180 'International Tables Vol C Tables 4.2.6.8 and 6.1.1.4'
O O 0.0492 0.0322 'International Tables Vol C Tables 4.2.6.8 and 6.1.1.4'

loop_
_geom_angle_atom_site_label_1
_geom_angle_atom_site_label_2
_geom_angle_atom_site_label_3
_geom_angle
_geom_angle_site_symmetry_1
_geom_angle_site_symmetry_3
_geom_angle_publ_flag
C1 N1 C1 124.5(6) 2_665 . ?
C1 N1 C12 117.8(3) . . ?
C1 N1 C12 117.8(3) 2_665 . ?
O1 C1 N1 119.6(5) . . ?
O1 C1 C2 122.1(6) . . ?
N1 C1 C2 118.3(5) . . ?
C3 C2 C1 120.3(5) . . ?
C3 C2 C7 120.8(5) . . ?
C7 C2 C1 118.8(5) . . ?
C2 C3 C4 119.0(5) . . ?
C2 C3 C8 126.5(5) . . ?
C4 C3 C8 114.4(5) . . ?
C3 C4 H 118.9 . . ?
C5 C4 C3 122.3(5) . . ?
C5 C4 H 118.9 . . ?
C4 C5 C5 121.5(3) . 10_556 ?
C4 C5 C6 119.5(5) . . ?
C6 C5 C5 119.0(3) . 10_556 ?
C5 C6 C5 122.0(6) . 2_665 ?
C5 C6 C7 119.0(3) . . ?
C5 C6 C7 119.0(3) 2_665 . ?
C2 C7 C2 121.2(6) . 2_665 ?
C2 C7 C6 119.4(3) 2_665 . ?
C2 C7 C6 119.4(3) . . ?
C3 C8 C9 112.8(9) . . ?
C3 C8 C9 112.8(9) . 12_655 ?
C9A C8 C3 122.2(5) . . ?
C9A C8 C3 122.2(5) 12_655 . ?
C9A C8 C9 27.6(7) 12_655 12_655 ?
C9A C8 C9 123.4(10) . 12_655 ?
C9A C8 C9A 113.9(11) 12_655 . ?
C8 C9 HA 118.8 . . ?
C10 C9 C8 122(2) . . ?
C10 C9 HA 118.8 . . ?
C8 C9A HB 121.1 . . ?
C8 C9A C10A 117.8(9) . . ?
C10A C9A HB 121.1 . . ?
C9 C10 HC 126.5 . . ?
C9 C10 C11 107(2) . . ?
C11 C10 HC 126.5 . . ?
C9A C10A HD 118.8 . . ?
C11 C10A C9A 122.4(10) . . ?
C11 C10A HD 118.8 . . ?
C10 C11 HF 120.4 . . ?
C10 C11 HF 120.4 12_655 . ?
C10A C11 C10 125.5(12) . 12_655 ?
C10A C11 C10 23.8(15) 12_655 12_655 ?
C10A C11 C10A 120.1(17) . 12_655 ?
C10A C11 HE 119.9 12_655 . ?
C10A C11 HE 119.9 . . ?
N1 C12 HG 90.004(2) . 2_665 ?
N1 C12 HG 90.0 . . ?
HG C12 HG 180.0 . 2_665 ?
C13 C12 N1 115.4(4) . . ?
C13 C12 N1 115.4(4) 2_665 . ?
C13 C12 HG 89.998(4) 2_665 2_665 ?
C13 C12 HG 90.0 2_665 . ?
C13 C12 HG 89.998(4) . 2_665 ?
C13 C12 HG 90.0 . . ?
C13 C12 C13 129.3(8) 2_665 . ?
C12 C13 HH 109.5 . . ?
C12 C13 HJ 96.2 . . ?
C12 C13 C14 110.7(9) . . ?
C12 C13 C14A 160.1(10) . . ?
C14 C13 HH 109.5 . . ?
C14A C13 HJ 96.2 . . ?
C13 C14 HL 109.5(5) . 11_565 ?
C13 C14 HL 109.5 . . ?
C13 C14 HM 109.5 . . ?
C13 C14 HM 109(2) . 11_565 ?
C13 C14 HN 109(3) . 11_565 ?
C13 C14 HN 109.5 . . ?
C13 C14 HO 99(3) . 11_565 ?
HL C14 HL 138.7 . 11_565 ?
HL C14 HM 69.2 . 11_565 ?
HL C14 HM 109.5 11_565 11_565 ?
HL C14 HM 109.5 . . ?
HL C14 HN 109.5 . . ?
HL C14 HN 109.5 11_565 11_565 ?
HL C14 HN 43.2 . 11_565 ?
HL C14 HO 120.3 11_565 11_565 ?
HL C14 HO 65.8 . 11_565 ?
HM C14 HL 69.2 . 11_565 ?
HM C14 HM 43.2 . 11_565 ?
HM C14 HN 109.5 11_565 11_565 ?
HM C14 HN 109.5 . . ?
HM C14 HN 138.7 . 11_565 ?
HM C14 HO 51.9 . 11_565 ?
HM C14 HO 12.3 11_565 11_565 ?
HN C14 HL 43.2 . 11_565 ?
HN C14 HM 138.7 . 11_565 ?
HN C14 HN 69.2 . 11_565 ?
HN C14 HO 108.5 11_565 11_565 ?
HN C14 HO 150.7 . 11_565 ?
C13 C14A HM 116(2) . 11_565 ?
C13 C14A HO 109(2) . 11_565 ?
C13 C14A HO 109.5 . . ?
C13 C14A HP 109.47(3) . 11_565 ?
C13 C14A HP 109.5 . . ?
C13 C14A HQ 109.5 . . ?
C13 C14A HQ 109(2) . 11_565 ?
HM C14A HO 10.0 11_565 11_565 ?
HM C14A HP 99.9 11_565 11_565 ?
HM C14A HQ 111.5 11_565 11_565 ?
HO C14A HP 109.5 . . ?
HO C14A HQ 141.0 . 11_565 ?
HO C14A HQ 109.5 . . ?
HO C14A HQ 109.5 11_565 11_565 ?
HP C14A HQ 109.5 . . ?
HP C14A HQ 109.5 11_565 11_565 ?
HP C14A HQ 55.0 . 11_565 ?
HQ C14A HQ 57.5 . 11_565 ?
C15 O2 C25 116(2) . . ?
C28 O3 C22 121(2) . . ?
O2 C15 C16 98(2) . . ?
C24 C15 O2 120(3) . . ?
C24 C15 C16 141(3) . . ?
C15 C16 H16 127.7 . . ?
C17 C16 C15 105(5) . . ?
C17 C16 H16 127.7 . . ?
C16 C17 C18 123(3) . . ?
C16 C17 H17 122(10) . . ?
C18 C17 H17 115(10) . . ?
C17 C18 H18 118.9 . . ?
C19 C18 C17 122(4) . . ?
C19 C18 H18 118.9 . . ?
C18 C19 C20 129(3) . . ?
C18 C19 C24 116(3) . . ?
C20 C19 C24 115.4(18) . . ?
C19 C20 H20 118.4 . . ?
C21 C20 C19 123(2) . . ?
C21 C20 H20 118.4 . . ?
C20 C21 H21 120.0 . . ?
C22 C21 C20 120(2) . . ?
C22 C21 H21 120.0 . . ?
C21 C22 O3 120(2) . . ?
C23 C22 O3 119(2) . . ?
C23 C22 C21 121.3(17) . . ?
C22 C23 C24 123.5(18) . . ?
C22 C23 C26 126.3(14) . . ?
C24 C23 C26 110.2(16) . . ?
C15 C24 C19 113(3) . . ?
C15 C24 C23 131(3) . . ?
C23 C24 C19 116.4(19) . . ?
O3 C28 C27 121(3) . . ?
C29 C28 O3 135(3) . . ?
C29 C28 C27 104(3) . . ?
C28 C29 H29 115.6 . . ?
C28 C29 C30 129(3) . . ?
C30 C29 H29 115.6 . . ?
C29 C30 H30 117.4 . . ?
C31 C30 C29 125(2) . . ?
C31 C30 H30 117.4 . . ?
C30 C31 H31 121.7 . . ?
C30 C31 C32 117(3) . . ?
C32 C31 H31 121.7 . . ?
C33 C34 H34 120.0 . . ?
C33 C34 C25 120.0 . . ?
C25 C34 H34 120.0 . . ?
C34 C33 H33 120.0 . . ?
C34 C33 C32 120.0 . . ?
C32 C33 H33 120.0 . . ?
C33 C32 C31 123.3(18) . . ?
C27 C32 C31 116.7(18) . . ?
C27 C32 C33 120.0 . . ?
C32 C27 C28 128.3(18) . . ?
C26 C27 C28 111.7(18) . . ?
C26 C27 C32 120.0 . . ?
C27 C26 C23 121.2(11) . . ?
C27 C26 C25 120.0 . . ?
C25 C26 C23 118.8(11) . . ?
C34 C25 O2 116.5(15) . . ?
C26 C25 O2 123.5(15) . . ?
C26 C25 C34 120.0 . . ?

loop_
_geom_bond_atom_site_label_1
_geom_bond_atom_site_label_2
_geom_bond_distance
_geom_bond_site_symmetry_2
_geom_bond_publ_flag
O1 C1 1.211(7) . ?
N1 C1 1.378(6) 2_665 ?
N1 C1 1.378(6) . ?
N1 C12 1.499(8) . ?
C1 C2 1.493(7) . ?
C2 C3 1.392(8) . ?
C2 C7 1.416(6) . ?
C3 C4 1.412(7) . ?
C3 C8 1.485(9) . ?
C4 H 0.9500 . ?
C4 C5 1.377(7) . ?
C5 C5 1.481(9) 10_556 ?
C5 C6 1.427(6) . ?
C6 C7 1.436(9) . ?
C8 C9 1.54(2) 12_655 ?
C8 C9 1.54(2) . ?
C8 C9A 1.350(9) 12_655 ?
C8 C9A 1.350(9) . ?
C9 HA 0.9500 . ?
C9 C10 1.34(3) . ?
C9A HB 0.9500 . ?
C9A C10A 1.441(17) . ?
C10 HC 0.9500 . ?
C10 C11 1.78(4) . ?
C10A HD 0.9500 . ?
C10A C11 1.197(12) . ?
C11 HE 0.9500 . ?
C11 HF 0.9500 . ?
C12 HG 1.0000 . ?
C12 HG 1.0001 2_665 ?
C12 C13 1.364(10) 2_665 ?
C12 C13 1.364(10) . ?
C13 HH 0.9900 . ?
C13 HJ 0.9900 . ?
C13 C14 1.598(13) . ?
C13 C14A 1.411(16) . ?
C14 HL 0.98(3) 11_565 ?
C14 HL 0.9800 . ?
C14 HM 0.98(8) 11_565 ?
C14 HM 0.9800 . ?
C14 HN 0.9800 . ?
C14 HN 0.98(11) 11_565 ?
C14 HO 0.93(3) 11_565 ?
C14A HO 0.98(10) 11_565 ?
C14A HO 0.9800 . ?
C14A HP 0.9800 . ?
C14A HP 0.980(3) 11_565 ?
C14A HQ 0.9800 . ?
C14A HQ 0.98(11) 11_565 ?
O2 C15 1.399(11) . ?
O2 C25 1.402(10) . ?
O3 C22 1.401(11) . ?
O3 C28 1.400(12) . ?
C15 C16 1.44(5) . ?
C15 C24 1.21(4) . ?
C16 H16 0.9500 . ?
C16 C17 1.40(15) . ?
C17 C18 1.44(18) . ?
C17 H17 1.01(9) . ?
C18 H18 0.9500 . ?
C18 C19 1.38(4) . ?
C19 C20 1.44(4) . ?
C19 C24 1.48(3) . ?
C20 H20 0.9500 . ?
C20 C21 1.38(3) . ?
C21 H21 0.9500 . ?
C21 C22 1.37(3) . ?
C22 C23 1.33(3) . ?
C23 C24 1.46(2) . ?
C23 C26 1.46(2) . ?
C28 C29 1.36(5) . ?
C28 C27 1.64(4) . ?
C29 H29 0.9500 . ?
C29 C30 1.47(4) . ?
C30 H30 0.9500 . ?
C30 C31 1.32(5) . ?
C31 H31 0.9500 . ?
C31 C32 1.50(3) . ?
C34 H34 0.9500 . ?
C34 C33 1.3900 . ?
C34 C25 1.3900 . ?
C33 H33 0.9500 . ?
C33 C32 1.3900 . ?
C32 C27 1.3900 . ?
C27 C26 1.3900 . ?
C26 C25 1.3900 . ?

loop_
_smtbx_masks_void_nr
_smtbx_masks_void_average_x
_smtbx_masks_void_average_y
_smtbx_masks_void_average_z
_smtbx_masks_void_volume
_smtbx_masks_void_count_electrons
_smtbx_masks_void_content
1 -0.817 0.000 0.500 255.5 84.7 ?
2 -0.005 0.500 0.000 255.5 84.7 ?
